data_2217002
loop_
_publ_author_name
'Zhi-Qiang Hu'
'Xu-Dong Yang'
'Guang-Wei An'
'Zhi Yang'
'Liang-Zhong Xu'

_publ_section_title 1-(2-Chloro-1,3-thiazol-5-ylmethyl)-3,5-dimethyl-2-nitrimino-1,2,3,4,5,6-hexahydro-1,3,5-triazine
_journal_coeditor_code CV2360
_journal_issue 1
_journal_name_full 'Acta Crystallographica Section E'
_journal_page_first o121
_journal_page_last o121
_journal_paper_doi 10.1107/S1600536807062071
_journal_volume 64
_journal_year 2008
_chemical_formula_iupac 'C9 H13 Cl N6 O2 S'
_chemical_formula_moiety 'C9 H13 Cl N6 O2 S'
_chemical_formula_sum 'C9 H13 Cl N6 O2 S'
_chemical_formula_weight 304.76
_chemical_name_systematic
;
1-(2-Chloro-1,3-thiazol-5-ylmethyl)-3,5-dimethyl-2-nitrimino-1,2,3,4,5,6-
hexahydro-1,3,5-triazine
;
_space_group_IT_number 15
_symmetry_cell_setting monoclinic
_symmetry_space_group_name_Hall '-C 2yc'
_symmetry_space_group_name_H-M 'C 1 2/c 1'
_atom_sites_solution_hydrogens geom
_atom_sites_solution_primary direct
_atom_sites_solution_secondary difmap
_audit_creation_method SHELXL-97
_cell_angle_alpha 90.00
_cell_angle_beta 110.53(3)
_cell_angle_gamma 90.00
_cell_formula_units_Z 8
_cell_length_a 32.864(7)
_cell_length_b 6.4063(13)
_cell_length_c 13.569(3)
_cell_measurement_reflns_used 2652
_cell_measurement_temperature 293(2)
_cell_measurement_theta_max 25.62
_cell_measurement_theta_min 2.57
_cell_volume 2675.3(11)
_computing_cell_refinement 'RAPID-AUTO (Rigaku 2004)'
_computing_data_collection 'RAPID-AUTO (Rigaku 2004)'
_computing_data_reduction 'RAPID-AUTO (Rigaku 2004)'
_computing_molecular_graphics 'SHELXTL (Sheldrick, 2001)'
_computing_publication_material 'SHELXTL (Sheldrick, 2001)'
_computing_structure_refinement 'SHELXTL (Sheldrick, 2001)'
_computing_structure_solution 'SHELXTL (Sheldrick, 2001)'
_diffrn_ambient_temperature 153(2)
_diffrn_measured_fraction_theta_full 0.998
_diffrn_measured_fraction_theta_max 0.998
_diffrn_measurement_device_type 'Rigaku R-AXIS RAPID IP area-detector'
_diffrn_measurement_method '\w Oscillation'
_diffrn_radiation_monochromator graphite
_diffrn_radiation_source 'Rotating Anode'
_diffrn_radiation_type MoK\a
_diffrn_radiation_wavelength 0.71073
_diffrn_reflns_av_R_equivalents 0.0325
_diffrn_reflns_av_sigmaI/netI 0.0289
_diffrn_reflns_limit_h_max 38
_diffrn_reflns_limit_h_min -38
_diffrn_reflns_limit_k_max 7
_diffrn_reflns_limit_k_min -7
_diffrn_reflns_limit_l_max 14
_diffrn_reflns_limit_l_min -16
_diffrn_reflns_number 9419
_diffrn_reflns_theta_full 25.01
_diffrn_reflns_theta_max 25.01
_diffrn_reflns_theta_min 3.01
_diffrn_standards_decay_% 0
_diffrn_standards_number 0
_exptl_absorpt_coefficient_mu 0.450
_exptl_absorpt_correction_T_max 0.9564
_exptl_absorpt_correction_T_min 0.8694
_exptl_absorpt_correction_type multi-scan
_exptl_absorpt_process_details '(ABSCOR; Higashi 1995)'
_exptl_crystal_colour colourless
_exptl_crystal_density_diffrn 1.513
_exptl_crystal_density_method 'not measured'
_exptl_crystal_description block
_exptl_crystal_F_000 1264
_exptl_crystal_size_max 0.32
_exptl_crystal_size_mid 0.22
_exptl_crystal_size_min 0.10
_refine_diff_density_max 0.379
_refine_diff_density_min -0.332
_refine_ls_extinction_coef 0.0107(11)
_refine_ls_extinction_expression Fc^*^=kFc[1+0.001xFc^2^\l^3^/sin(2\q)]^-1/4^
_refine_ls_extinction_method SHELXL
_refine_ls_goodness_of_fit_ref 1.166
_refine_ls_hydrogen_treatment constr
_refine_ls_matrix_type full
_refine_ls_number_parameters 173
_refine_ls_number_reflns 2363
_refine_ls_number_restraints 0
_refine_ls_restrained_S_all 1.166
_refine_ls_R_factor_all 0.0564
_refine_ls_R_factor_gt 0.0488
_refine_ls_shift/su_max 0.000
_refine_ls_shift/su_mean 0.000
_refine_ls_structure_factor_coef Fsqd
_refine_ls_weighting_details 'calc w=1/[\s^2^(Fo^2^)+(0.0788P)^2^+1.7911P] where P=(Fo^2^+2Fc^2^)/3'
_refine_ls_weighting_scheme calc
_refine_ls_wR_factor_gt 0.1390
_refine_ls_wR_factor_ref 0.1449
_reflns_number_gt 1985
_reflns_number_total 2363
_reflns_threshold_expression I>2\s(I)
_cod_data_source_file cv2360.cif
_cod_data_source_block I
_cod_depositor_comments
;
The following automatic conversions were performed:
'_symmetry_cell_setting' value 'Monoclinic' changed to 'monoclinic'
according to '/home/saulius/struct/CIF-dictionaries/cif_core.dic'
dictionary named 'cif_core.dic' version 2.4.1 from 2010-06-29.

Automatic conversion script
Id: cif_fix_enum 1527 2010-12-29 10:47:43Z saulius 

The following automatic conversions were performed:

'_symmetry_cell_setting' value 'Monoclinic' changed to 'monoclinic'
according to /home/saulius/struct/CIF-dictionaries/cif_core.dic
dictionary named 'cif_core.dic' version 2.4.1 from 2010-06-29.

Automatic conversion script
Id: cif_fix_values 1715 2011-07-08 13:25:40Z adriana 
;
_cod_original_sg_symbol_H-M 'C 2/c'
_cod_database_code 2217002
_cod_database_fobs_code 2217002

loop_
_symmetry_equiv_pos_as_xyz
'x, y, z'
'-x, y, -z+1/2'
'x+1/2, y+1/2, z'
'-x+1/2, y+1/2, -z+1/2'
'-x, -y, -z'
'x, -y, z-1/2'
'-x+1/2, -y+1/2, -z'
'x+1/2, -y+1/2, z-1/2'

loop_
_atom_site_type_symbol
_atom_site_label
_atom_site_fract_x
_atom_site_fract_y
_atom_site_fract_z
_atom_site_U_iso_or_equiv
_atom_site_adp_type
_atom_site_calc_flag
_atom_site_refinement_flags
_atom_site_occupancy
S S1 0.06171(2) 0.27878(12) 0.16669(7) 0.0561(3) Uani d . 1
Cl Cl1 -0.03042(2) 0.41507(14) 0.09448(8) 0.0715(3) Uani d . 1
C C1 0.00747(8) 0.2188(4) 0.1269(2) 0.0456(6) Uani d . 1
N N1 -0.00266(8) 0.0260(4) 0.1214(2) 0.0551(6) Uani d . 1
O O1 0.15917(9) 0.4743(4) 0.2334(2) 0.0874(9) Uani d . 1
N N2 0.14362(6) -0.0081(3) 0.15051(14) 0.0355(5) Uani d . 1
C C2 0.03521(9) -0.0889(5) 0.1509(2) 0.0541(7) Uani d . 1
H H2A 0.0346 -0.2340 0.1520 0.065 Uiso calc R 1
O O2 0.19505(9) 0.4278(4) 0.40121(19) 0.0825(8) Uani d . 1
N N3 0.14082(7) 0.0518(3) -0.02674(15) 0.0415(5) Uani d . 1
C C3 0.07300(8) 0.0158(4) 0.17781(18) 0.0378(6) Uani d . 1
N N4 0.20026(6) 0.1676(3) 0.12543(16) 0.0403(5) Uani d . 1
C C4 0.11820(8) -0.0718(4) 0.21546(19) 0.0408(6) Uani d . 1
H H4A 0.1332 -0.0265 0.2873 0.049 Uiso calc R 1
H H4B 0.1165 -0.2230 0.2157 0.049 Uiso calc R 1
N N5 0.19224(7) 0.1754(3) 0.29169(16) 0.0456(6) Uani d . 1
C C5 0.13045(9) -0.0922(4) 0.04226(19) 0.0470(7) Uani d . 1
H H5B 0.1452 -0.2236 0.0432 0.056 Uiso calc R 1
H H5C 0.0994 -0.1189 0.0160 0.056 Uiso calc R 1
C C6 0.17769(7) 0.1185(4) 0.18622(17) 0.0333(5) Uani d . 1
N N6 0.18187(8) 0.3633(4) 0.30871(19) 0.0527(6) Uani d . 1
C C7 0.18655(8) 0.0946(4) 0.01513(19) 0.0454(6) Uani d . 1
H H7A 0.1935 0.2005 -0.0275 0.054 Uiso calc R 1
H H7B 0.2025 -0.0311 0.0118 0.054 Uiso calc R 1
C C8 0.11418(10) 0.2411(5) -0.0471(2) 0.0559(8) Uani d . 1
H H8A 0.1225 0.3313 -0.0932 0.084 Uiso calc R 1
H H8B 0.1184 0.3120 0.0181 0.084 Uiso calc R 1
H H8C 0.0841 0.2041 -0.0795 0.084 Uiso calc R 1
C C9 0.23765(9) 0.3080(5) 0.1597(3) 0.0594(8) Uani d . 1
H H9A 0.2435 0.3482 0.2315 0.089 Uiso calc R 1
H H9B 0.2315 0.4301 0.1159 0.089 Uiso calc R 1
H H9C 0.2626 0.2380 0.1541 0.089 Uiso calc R 1

loop_
_atom_site_aniso_label
_atom_site_aniso_U_11
_atom_site_aniso_U_22
_atom_site_aniso_U_33
_atom_site_aniso_U_12
_atom_site_aniso_U_13
_atom_site_aniso_U_23
S1 0.0366(4) 0.0366(4) 0.0967(6) -0.0027(3) 0.0252(4) -0.0049(3)
Cl1 0.0430(4) 0.0628(6) 0.1085(7) 0.0110(3) 0.0262(4) 0.0014(4)
C1 0.0374(13) 0.0489(16) 0.0538(15) -0.0002(12) 0.0200(12) -0.0001(12)
N1 0.0405(12) 0.0520(15) 0.0704(15) -0.0082(11) 0.0165(11) 0.0040(12)
O1 0.105(2) 0.0537(14) 0.0933(18) 0.0394(15) 0.0215(16) -0.0055(13)
N2 0.0382(11) 0.0361(11) 0.0352(10) -0.0033(9) 0.0167(8) -0.0010(8)
C2 0.0520(17) 0.0361(15) 0.0735(18) -0.0093(12) 0.0211(14) 0.0036(13)
O2 0.1016(19) 0.0792(18) 0.0685(14) -0.0091(14) 0.0320(13) -0.0434(13)
N3 0.0451(12) 0.0470(13) 0.0362(10) -0.0016(10) 0.0188(9) -0.0025(9)
C3 0.0409(13) 0.0387(14) 0.0375(12) -0.0007(11) 0.0183(10) 0.0041(10)
N4 0.0339(10) 0.0429(12) 0.0461(11) -0.0048(9) 0.0165(9) -0.0043(9)
C4 0.0444(14) 0.0400(14) 0.0426(13) 0.0043(11) 0.0209(11) 0.0103(11)
N5 0.0539(14) 0.0410(12) 0.0371(11) 0.0073(10) 0.0098(10) -0.0071(9)
C5 0.0559(16) 0.0464(16) 0.0426(13) -0.0155(13) 0.0223(12) -0.0121(11)
C6 0.0331(12) 0.0303(12) 0.0352(11) 0.0089(10) 0.0104(9) 0.0018(9)
N6 0.0506(13) 0.0488(14) 0.0603(14) 0.0043(12) 0.0213(11) -0.0158(12)
C7 0.0460(14) 0.0533(16) 0.0440(13) -0.0004(12) 0.0247(11) -0.0040(11)
C8 0.0573(18) 0.067(2) 0.0438(14) 0.0142(15) 0.0177(13) 0.0042(13)
C9 0.0440(15) 0.064(2) 0.0733(19) -0.0178(14) 0.0239(14) -0.0106(15)

loop_
_atom_type_symbol
_atom_type_description
_atom_type_scat_dispersion_real
_atom_type_scat_dispersion_imag
_atom_type_scat_source
C C 0.0033 0.0016 'International Tables Vol C Tables 4.2.6.8 and 6.1.1.4'
H H 0.0000 0.0000 'International Tables Vol C Tables 4.2.6.8 and 6.1.1.4'
N N 0.0061 0.0033 'International Tables Vol C Tables 4.2.6.8 and 6.1.1.4'
O O 0.0106 0.0060 'International Tables Vol C Tables 4.2.6.8 and 6.1.1.4'
S S 0.1246 0.1234 'International Tables Vol C Tables 4.2.6.8 and 6.1.1.4'
Cl Cl 0.1484 0.1585 'International Tables Vol C Tables 4.2.6.8 and 6.1.1.4'

loop_
_geom_angle_atom_site_label_1
_geom_angle_atom_site_label_2
_geom_angle_atom_site_label_3
_geom_angle
C1 S1 C3 88.66(13)
N1 C1 Cl1 123.0(2)
N1 C1 S1 117.2(2)
Cl1 C1 S1 119.85(17)
C1 N1 C2 108.0(2)
C6 N2 C4 122.32(19)
C6 N2 C5 120.00(19)
C4 N2 C5 117.67(19)
C3 C2 N1 117.8(3)
C3 C2 H2A 121.1
N1 C2 H2A 121.1
C7 N3 C5 108.6(2)
C7 N3 C8 113.0(2)
C5 N3 C8 113.1(2)
C2 C3 C4 128.0(3)
C2 C3 S1 108.3(2)
C4 C3 S1 123.62(19)
C6 N4 C9 122.7(2)
C6 N4 C7 121.1(2)
C9 N4 C7 116.1(2)
N2 C4 C3 113.29(19)
N2 C4 H4A 108.9
C3 C4 H4A 108.9
N2 C4 H4B 108.9
C3 C4 H4B 108.9
H4A C4 H4B 107.7
N6 N5 C6 114.3(2)
N3 C5 N2 111.0(2)
N3 C5 H5B 109.4
N2 C5 H5B 109.4
N3 C5 H5C 109.4
N2 C5 H5C 109.4
H5B C5 H5C 108.0
N4 C6 N2 120.1(2)
N4 C6 N5 120.9(2)
N2 C6 N5 118.5(2)
O2 N6 O1 122.0(3)
O2 N6 N5 117.9(3)
O1 N6 N5 120.1(2)
N3 C7 N4 111.47(19)
N3 C7 H7A 109.3
N4 C7 H7A 109.3
N3 C7 H7B 109.3
N4 C7 H7B 109.3
H7A C7 H7B 108.0
N3 C8 H8A 109.5
N3 C8 H8B 109.5
H8A C8 H8B 109.5
N3 C8 H8C 109.5
H8A C8 H8C 109.5
H8B C8 H8C 109.5
N4 C9 H9A 109.5
N4 C9 H9B 109.5
H9A C9 H9B 109.5
N4 C9 H9C 109.5
H9A C9 H9C 109.5
H9B C9 H9C 109.5

loop_
_geom_bond_atom_site_label_1
_geom_bond_atom_site_label_2
_geom_bond_distance
S1 C1 1.715(3)
S1 C3 1.720(3)
Cl1 C1 1.715(3)
C1 N1 1.275(4)
N1 C2 1.379(4)
O1 N6 1.254(3)
N2 C6 1.329(3)
N2 C4 1.469(3)
N2 C5 1.480(3)
C2 C3 1.344(4)
C2 H2A 0.9300
O2 N6 1.246(3)
N3 C7 1.434(3)
N3 C5 1.438(3)
N3 C8 1.464(3)
C3 C4 1.500(3)
N4 C6 1.326(3)
N4 C9 1.461(3)
N4 C7 1.479(3)
C4 H4A 0.9700
C4 H4B 0.9700
N5 N6 1.294(3)
N5 C6 1.389(3)
C5 H5B 0.9700
C5 H5C 0.9700
C7 H7A 0.9700
C7 H7B 0.9700
C8 H8A 0.9600
C8 H8B 0.9600
C8 H8C 0.9600
C9 H9A 0.9600
C9 H9B 0.9600
C9 H9C 0.9600

loop_
_geom_hbond_atom_site_label_D
_geom_hbond_atom_site_label_H
_geom_hbond_atom_site_label_A
_geom_hbond_site_symmetry_A
_geom_hbond_distance_DH
_geom_hbond_distance_HA
_geom_hbond_distance_DA
_geom_hbond_angle_DHA
C4 H4A N3 6_556 0.97 2.45 3.314(3) 147.9
C4 H4B O1 1_545 0.97 2.36 3.178(3) 142.2
C7 H7A O2 6_565 0.97 2.58 3.483(4) 155.5

loop_
_geom_torsion_atom_site_label_1
_geom_torsion_atom_site_label_2
_geom_torsion_atom_site_label_3
_geom_torsion_atom_site_label_4
_geom_torsion
C3 S1 C1 N1 0.1(2)
C3 S1 C1 Cl1 -178.89(18)
Cl1 C1 N1 C2 178.9(2)
S1 C1 N1 C2 -0.1(3)
C1 N1 C2 C3 0.0(4)
N1 C2 C3 C4 178.0(2)
N1 C2 C3 S1 0.1(3)
C1 S1 C3 C2 -0.1(2)
C1 S1 C3 C4 -178.1(2)
C6 N2 C4 C3 112.1(3)
C5 N2 C4 C3 -68.7(3)
C2 C3 C4 N2 123.3(3)
S1 C3 C4 N2 -59.1(3)
C7 N3 C5 N2 57.2(3)
C8 N3 C5 N2 -69.0(3)
C6 N2 C5 N3 -30.6(3)
C4 N2 C5 N3 150.1(2)
C9 N4 C6 N2 179.1(2)
C7 N4 C6 N2 4.0(3)
C9 N4 C6 N5 -9.2(4)
C7 N4 C6 N5 175.6(2)
C4 N2 C6 N4 178.4(2)
C5 N2 C6 N4 -0.8(3)
C4 N2 C6 N5 6.5(3)
C5 N2 C6 N5 -172.7(2)
N6 N5 C6 N4 84.1(3)
N6 N5 C6 N2 -104.1(3)
C6 N5 N6 O2 -177.7(2)
C6 N5 N6 O1 2.4(4)
C5 N3 C7 N4 -54.3(3)
C8 N3 C7 N4 72.1(3)
C6 N4 C7 N3 24.6(3)
C9 N4 C7 N3 -150.9(2)

loop_
_cod_related_entry_id
_cod_related_entry_database
_cod_related_entry_code
1 ChemSpider 7972265
